data_7201816
loop_
_publ_author_name
'Liu, Ying-Ying'
'Ma, Jian-Fang'
'Yang, Jin'
'Ma, Ji-Cheng'
'Su, Zhong-Min'

_publ_section_title
;
 Versatile frameworks constructed from divalent metals and
 1,2,3,4-butanetetracarboxylate anion: syntheses, crystal structures,
 luminescence and magnetic properties
;
_journal_issue 7
_journal_name_full CrystEngComm
_journal_page_first 894
_journal_paper_doi 10.1039/b716476a
_journal_volume 10
_journal_year 2008
_chemical_formula_sum 'C18 H22 N4 O6.5 Zn'
_chemical_formula_weight 463.77
_chemical_name_systematic
;
?
;
_space_group_IT_number 14
_symmetry_cell_setting monoclinic
_symmetry_space_group_name_Hall '-P 2ybc'
_symmetry_space_group_name_H-M 'P 1 21/c 1'
_atom_sites_solution_hydrogens geom
_atom_sites_solution_primary direct
_atom_sites_solution_secondary difmap
_audit_creation_method SHELXL-97
_cell_angle_alpha 90.00
_cell_angle_beta 101.938(2)
_cell_angle_gamma 90.00
_cell_formula_units_Z 4
_cell_length_a 11.268(9)
_cell_length_b 13.002(1)
_cell_length_c 14.379(1)
_cell_measurement_reflns_used 3163
_cell_measurement_temperature 293(2)
_cell_measurement_theta_max 27.2
_cell_measurement_theta_min 1.9
_cell_volume 2061.1(17)
_computing_cell_refinement 'SAINT (Bruker, 1999)'
_computing_data_collection 'SMART (Bruker, 1997)'
_computing_data_reduction SAINT
_computing_molecular_graphics 'SHELXTL-PLUS (Sheldrick, 1990)'
_computing_publication_material SHELXL-97
_computing_structure_refinement 'SHELXL-97 (Sheldrick, 1997)'
_computing_structure_solution 'SHELXS-97(Sheldrick, 1997)'
_diffrn_ambient_temperature 293(2)
_diffrn_measured_fraction_theta_full 0.996
_diffrn_measured_fraction_theta_max 0.978
_diffrn_measurement_device_type 'Bruker APEX CCD area-detector'
_diffrn_measurement_method '\w scans'
_diffrn_radiation_monochromator graphite
_diffrn_radiation_source 'fine-focus sealed tube'
_diffrn_radiation_type MoK\a
_diffrn_radiation_wavelength 0.71069
_diffrn_reflns_av_R_equivalents 0.0456
_diffrn_reflns_av_sigmaI/netI 0.0577
_diffrn_reflns_limit_h_max 13
_diffrn_reflns_limit_h_min -14
_diffrn_reflns_limit_k_max 13
_diffrn_reflns_limit_k_min -16
_diffrn_reflns_limit_l_max 14
_diffrn_reflns_limit_l_min -18
_diffrn_reflns_number 11905
_diffrn_reflns_theta_full 25.00
_diffrn_reflns_theta_max 27.20
_diffrn_reflns_theta_min 1.85
_diffrn_standards_interval_time 0
_diffrn_standards_number 0
_exptl_absorpt_coefficient_mu 1.236
_exptl_absorpt_correction_T_max 0.882
_exptl_absorpt_correction_T_min 0.830
_exptl_absorpt_correction_type empirical
_exptl_absorpt_process_details 'SADABS(Sheldrick, 1996)'
_exptl_crystal_colour colorless
_exptl_crystal_density_diffrn 1.495
_exptl_crystal_density_meas ?
_exptl_crystal_density_method 'not measured'
_exptl_crystal_description block
_exptl_crystal_F_000 960
_exptl_crystal_size_max 0.184
_exptl_crystal_size_mid 0.121
_exptl_crystal_size_min 0.106
_refine_diff_density_max 0.932
_refine_diff_density_min -0.574
_refine_diff_density_rms 0.091
_refine_ls_extinction_method none
_refine_ls_goodness_of_fit_ref 1.044
_refine_ls_hydrogen_treatment mixed
_refine_ls_matrix_type full
_refine_ls_number_parameters 295
_refine_ls_number_reflns 4497
_refine_ls_number_restraints 5
_refine_ls_restrained_S_all 1.046
_refine_ls_R_factor_all 0.0795
_refine_ls_R_factor_gt 0.0550
_refine_ls_shift/su_max 0.001
_refine_ls_shift/su_mean 0.000
_refine_ls_structure_factor_coef Fsqd
_refine_ls_weighting_details 'calc w=1/[\s^2^(Fo^2^)+(0.0907P)^2^+0.3011P] where P=(Fo^2^+2Fc^2^)/3'
_refine_ls_weighting_scheme calc
_refine_ls_wR_factor_gt 0.1463
_refine_ls_wR_factor_ref 0.1623
_reflns_number_gt 3193
_reflns_number_total 4497
_reflns_threshold_expression >2sigma(I)
_cod_data_source_file b716476a.txt
_cod_data_source_block compound-6
_cod_depositor_comments
;
The following automatic conversions were performed:
'_symmetry_cell_setting' value 'Monoclinic' changed to 'monoclinic'
according to '/home/saulius/struct/CIF-dictionaries/cif_core.dic'
dictionary named 'cif_core.dic' version 2.4.1 from 2010-06-29.

Automatic conversion script
Id: cif_fix_enum 1527 2010-12-29 10:47:43Z saulius 

The following automatic conversions were performed:

'_exptl_crystal_density_meas' value 'none' was changed to '?' - the
value is perceived as not measured.

Automatic conversion script
Id: cif_fix_values 3008 2015-01-20 13:52:24Z robertas 
;
_cod_original_cell_volume 2061.1(30)
_cod_original_sg_symbol_H-M P2(1)/c
_cod_database_code 7201816

loop_
_symmetry_equiv_pos_as_xyz
'x, y, z'
'-x, y+1/2, -z+1/2'
'-x, -y, -z'
'x, -y-1/2, z-1/2'

loop_
_atom_site_label
_atom_site_type_symbol
_atom_site_fract_x
_atom_site_fract_y
_atom_site_fract_z
_atom_site_U_iso_or_equiv
_atom_site_adp_type
_atom_site_occupancy
_atom_site_symmetry_multiplicity
_atom_site_calc_flag
_atom_site_refinement_flags
_atom_site_disorder_assembly
_atom_site_disorder_group
Zn1 Zn 0.11982(4) 0.77112(3) 0.68566(3) 0.03620(17) Uani 1 1 d . . .
C1 C 0.6928(3) 0.6175(3) 1.0620(3) 0.0408(9) Uani 1 1 d . . .
C2 C 0.5797(3) 0.6380(3) 1.0035(3) 0.0430(9) Uani 1 1 d . . .
C3 C 0.4778(4) 0.6408(4) 1.0439(4) 0.0600(12) Uani 1 1 d . . .
H3 H 0.4024 0.6541 1.0053 0.072 Uiso 1 1 calc R . .
C4 C 0.4856(4) 0.6245(4) 1.1392(4) 0.0669(14) Uani 1 1 d . . .
H4 H 0.4160 0.6261 1.1645 0.080 Uiso 1 1 calc R . .
C5 C 0.5969(5) 0.6057(4) 1.1973(3) 0.0686(15) Uani 1 1 d . . .
H5 H 0.6033 0.5959 1.2622 0.082 Uiso 1 1 calc R . .
C6 C 0.6988(4) 0.6015(4) 1.1581(3) 0.0561(12) Uani 1 1 d . . .
H6 H 0.7736 0.5875 1.1974 0.067 Uiso 1 1 calc R . .
C7 C 0.8085(3) 0.6094(3) 1.0259(3) 0.0433(9) Uani 1 1 d . . .
H7A H 0.8016 0.6505 0.9688 0.052 Uiso 1 1 calc R . .
H7B H 0.8750 0.6367 1.0734 0.052 Uiso 1 1 calc R . .
C8 C 0.5667(4) 0.6578(5) 0.8983(3) 0.0678(14) Uani 1 1 d . . .
H8A H 0.6387 0.6928 0.8876 0.081 Uiso 1 1 calc R . .
H8B H 0.5607 0.5926 0.8650 0.081 Uiso 1 1 calc R . .
C9 C 0.8389(3) 0.4642(3) 0.9185(3) 0.0381(8) Uani 1 1 d . . .
H9 H 0.8253 0.5032 0.8631 0.046 Uiso 1 1 calc R . .
C10 C 0.8779(4) 0.3384(3) 1.0165(3) 0.0485(10) Uani 1 1 d . . .
H10 H 0.8959 0.2729 1.0414 0.058 Uiso 1 1 calc R . .
C11 C 0.8614(4) 0.4212(3) 1.0676(3) 0.0497(10) Uani 1 1 d . . .
H11 H 0.8664 0.4240 1.1329 0.060 Uiso 1 1 calc R . .
C12 C 0.3591(4) 0.6930(4) 0.7946(3) 0.0517(10) Uani 1 1 d . . .
H12 H 0.3481 0.6290 0.7651 0.062 Uiso 1 1 calc R . .
C13 C 0.3311(4) 0.8477(4) 0.8362(3) 0.0570(11) Uani 1 1 d . . .
H13 H 0.2951 0.9115 0.8398 0.068 Uiso 1 1 calc R . .
C14 C 0.4400(4) 0.8190(4) 0.8853(3) 0.0642(13) Uani 1 1 d . . .
H14 H 0.4927 0.8589 0.9292 0.077 Uiso 1 1 calc R . .
C15 C 0.0172(4) 0.8974(3) 0.8028(3) 0.0424(9) Uani 1 1 d . . .
C16 C -0.0438(3) 0.9169(3) 0.8857(3) 0.0408(9) Uani 1 1 d . . .
H16A H -0.1275 0.9366 0.8615 0.049 Uiso 1 1 calc R . .
H16B H -0.0439 0.8538 0.9216 0.049 Uiso 1 1 calc R . .
C17 C 0.0187(3) 1.0002(3) 0.9510(2) 0.0365(8) Uani 1 1 d . . .
H17 H 0.1062 0.9873 0.9622 0.044 Uiso 1 1 calc R . .
C18 C -0.0047(4) 1.1085(3) 0.9054(3) 0.0468(10) Uani 1 1 d . . .
N1 N 0.8644(3) 0.3633(2) 0.9227(2) 0.0384(7) Uani 1 1 d . . .
N2 N 0.8357(3) 0.5009(2) 1.0044(2) 0.0359(7) Uani 1 1 d . . .
N3 N 0.2805(3) 0.7663(3) 0.7789(2) 0.0438(8) Uani 1 1 d . . .
N4 N 0.4599(3) 0.7202(3) 0.8592(3) 0.0549(10) Uani 1 1 d . . .
O1 O 0.0053(3) 0.8067(2) 0.7676(2) 0.0519(7) Uani 1 1 d . . .
O2 O 0.0756(3) 0.9649(2) 0.7734(2) 0.0620(8) Uani 1 1 d . . .
O3 O -0.1111(3) 1.1275(2) 0.8624(2) 0.0604(8) Uani 1 1 d . . .
O4 O 0.0776(4) 1.1718(3) 0.9155(3) 0.0733(10) Uani 1 1 d . . .
O1W O 0.8162(4) 0.6622(4) 0.7771(3) 0.0879(12) Uani 1 1 d D . .
H1A H 0.791(7) 0.626(5) 0.723(4) 0.132 Uiso 1 1 d D . .
H1B H 0.872(5) 0.716(4) 0.779(6) 0.132 Uiso 1 1 d D . .
O2W O 0.3150(7) 0.0998(7) 0.9741(7) 0.099(3) Uani 0.50 1 d PD . .
H2B H 0.297(8) 0.136(6) 1.013(5) 0.148 Uiso 1 1 d D . .
O3W O 0.6613(6) 0.0606(7) 0.9074(6) 0.083(2) Uani 0.50 1 d PD . .
H3A H 0.588(3) 0.063(6) 0.902(5) 0.125 Uiso 1 1 d D . .
O4W O 0.4265(8) 0.1058(8) 0.8396(8) 0.106(3) Uani 0.50 1 d PD . .
H4A H 0.395(8) 0.094(7) 0.893(4) 0.158 Uiso 1 1 d D . .

loop_
_atom_site_aniso_label
_atom_site_aniso_U_11
_atom_site_aniso_U_22
_atom_site_aniso_U_33
_atom_site_aniso_U_23
_atom_site_aniso_U_13
_atom_site_aniso_U_12
Zn1 0.0443(3) 0.0300(3) 0.0350(3) -0.00177(17) 0.00987(18) -0.00061(18)
C1 0.0337(18) 0.038(2) 0.050(2) -0.0087(17) 0.0075(16) 0.0036(15)
C2 0.0373(19) 0.045(2) 0.044(2) -0.0064(17) 0.0045(16) 0.0049(17)
C3 0.035(2) 0.073(3) 0.069(3) -0.003(2) 0.004(2) 0.009(2)
C4 0.054(3) 0.078(4) 0.076(3) 0.002(3) 0.031(2) 0.009(2)
C5 0.076(3) 0.084(4) 0.049(3) 0.003(2) 0.022(2) 0.023(3)
C6 0.050(2) 0.070(3) 0.046(2) -0.008(2) 0.0026(19) 0.015(2)
C7 0.0350(19) 0.035(2) 0.060(3) -0.0094(18) 0.0083(17) -0.0007(15)
C8 0.050(2) 0.096(4) 0.054(3) -0.002(3) 0.003(2) 0.028(3)
C9 0.0401(19) 0.038(2) 0.036(2) 0.0018(16) 0.0077(15) 0.0012(16)
C10 0.060(2) 0.045(2) 0.041(2) 0.0082(18) 0.0120(18) 0.0160(19)
C11 0.063(3) 0.053(3) 0.034(2) 0.0038(18) 0.0113(18) 0.017(2)
C12 0.053(2) 0.051(3) 0.052(3) -0.006(2) 0.012(2) -0.001(2)
C13 0.059(3) 0.049(3) 0.058(3) -0.013(2) 0.000(2) 0.001(2)
C14 0.059(3) 0.065(3) 0.064(3) -0.018(3) 0.000(2) -0.009(2)
C15 0.049(2) 0.041(2) 0.035(2) -0.0054(17) 0.0042(16) 0.0005(18)
C16 0.047(2) 0.039(2) 0.035(2) -0.0025(16) 0.0068(16) 0.0036(17)
C17 0.0460(19) 0.035(2) 0.0283(18) 0.0026(14) 0.0078(15) 0.0115(16)
C18 0.064(3) 0.044(2) 0.033(2) -0.0059(17) 0.0106(18) 0.006(2)
N1 0.0423(16) 0.0355(18) 0.0373(17) 0.0005(13) 0.0079(13) 0.0041(14)
N2 0.0319(14) 0.0335(17) 0.0422(17) -0.0064(13) 0.0077(12) 0.0026(12)
N3 0.0395(17) 0.044(2) 0.0451(19) -0.0014(15) 0.0016(14) -0.0008(15)
N4 0.049(2) 0.060(3) 0.051(2) -0.0056(18) -0.0010(17) 0.0020(17)
O1 0.0602(17) 0.0468(17) 0.0518(17) -0.0155(14) 0.0186(14) -0.0013(14)
O2 0.089(2) 0.0475(19) 0.0566(19) -0.0075(15) 0.0324(17) -0.0071(17)
O3 0.072(2) 0.0501(19) 0.058(2) 0.0118(15) 0.0106(15) 0.0219(15)
O4 0.098(3) 0.043(2) 0.074(2) 0.0102(17) 0.0084(19) -0.0132(19)
O1W 0.085(3) 0.076(3) 0.109(3) 0.025(2) 0.033(3) -0.005(2)
O2W 0.049(4) 0.077(6) 0.141(9) 0.033(5) -0.045(5) -0.029(4)
O3W 0.053(4) 0.118(7) 0.076(5) 0.027(5) 0.008(4) 0.006(4)
O4W 0.066(5) 0.102(8) 0.143(9) 0.017(7) 0.009(5) 0.012(5)

loop_
_atom_type_symbol
_atom_type_description
_atom_type_scat_dispersion_real
_atom_type_scat_dispersion_imag
_atom_type_scat_source
C C 0.0033 0.0016 'International Tables Vol C Tables 4.2.6.8 and 6.1.1.4'
H H 0.0000 0.0000 'International Tables Vol C Tables 4.2.6.8 and 6.1.1.4'
N N 0.0061 0.0033 'International Tables Vol C Tables 4.2.6.8 and 6.1.1.4'
O O 0.0106 0.0060 'International Tables Vol C Tables 4.2.6.8 and 6.1.1.4'
Zn Zn 0.2839 1.4301 'International Tables Vol C Tables 4.2.6.8 and 6.1.1.4'

loop_
_geom_angle_atom_site_label_1
_geom_angle_atom_site_label_2
_geom_angle_atom_site_label_3
_geom_angle
_geom_angle_site_symmetry_1
_geom_angle_site_symmetry_3
_geom_angle_publ_flag
O1 Zn1 O3 115.88(13) . 2_546 ?
O1 Zn1 N1 119.87(13) . 2_656 ?
O3 Zn1 N1 107.35(13) 2_546 2_656 ?
O1 Zn1 N3 102.62(13) . . ?
O3 Zn1 N3 100.06(14) 2_546 . ?
N1 Zn1 N3 108.87(13) 2_656 . ?
C6 C1 C2 118.6(4) . . ?
C6 C1 C7 117.8(3) . . ?
C2 C1 C7 123.5(4) . . ?
C3 C2 C1 118.8(4) . . ?
C3 C2 C8 119.8(4) . . ?
C1 C2 C8 121.5(4) . . ?
C4 C3 C2 121.7(4) . . ?
C4 C3 H3 119.1 . . ?
C2 C3 H3 119.1 . . ?
C3 C4 C5 119.7(4) . . ?
C3 C4 H4 120.1 . . ?
C5 C4 H4 120.1 . . ?
C4 C5 C6 119.3(5) . . ?
C4 C5 H5 120.4 . . ?
C6 C5 H5 120.4 . . ?
C5 C6 C1 121.8(4) . . ?
C5 C6 H6 119.1 . . ?
C1 C6 H6 119.1 . . ?
N2 C7 C1 111.6(3) . . ?
N2 C7 H7A 109.3 . . ?
C1 C7 H7A 109.3 . . ?
N2 C7 H7B 109.3 . . ?
C1 C7 H7B 109.3 . . ?
H7A C7 H7B 108.0 . . ?
N4 C8 C2 112.4(4) . . ?
N4 C8 H8A 109.1 . . ?
C2 C8 H8A 109.1 . . ?
N4 C8 H8B 109.1 . . ?
C2 C8 H8B 109.1 . . ?
H8A C8 H8B 107.9 . . ?
N2 C9 N1 110.8(3) . . ?
N2 C9 H9 124.6 . . ?
N1 C9 H9 124.6 . . ?
C11 C10 N1 110.6(4) . . ?
C11 C10 H10 124.7 . . ?
N1 C10 H10 124.7 . . ?
C10 C11 N2 106.2(3) . . ?
C10 C11 H11 126.9 . . ?
N2 C11 H11 126.9 . . ?
N3 C12 N4 112.0(4) . . ?
N3 C12 H12 124.0 . . ?
N4 C12 H12 124.0 . . ?
C14 C13 N3 108.7(4) . . ?
C14 C13 H13 125.6 . . ?
N3 C13 H13 125.6 . . ?
C13 C14 N4 107.5(4) . . ?
C13 C14 H14 126.2 . . ?
N4 C14 H14 126.2 . . ?
O2 C15 O1 123.0(4) . . ?
O2 C15 C16 121.1(4) . . ?
O1 C15 C16 115.9(4) . . ?
C17 C16 C15 112.3(3) . . ?
C17 C16 H16A 109.1 . . ?
C15 C16 H16A 109.1 . . ?
C17 C16 H16B 109.1 . . ?
C15 C16 H16B 109.1 . . ?
H16A C16 H16B 107.9 . . ?
C16 C17 C17 112.5(4) . 3_577 ?
C16 C17 C18 111.8(3) . . ?
C17 C17 C18 109.5(4) 3_577 . ?
C16 C17 H17 107.6 . . ?
C17 C17 H17 107.6 3_577 . ?
C18 C17 H17 107.6 . . ?
O4 C18 O3 123.2(4) . . ?
O4 C18 C17 120.0(4) . . ?
O3 C18 C17 116.7(4) . . ?
C9 N1 C10 104.9(3) . . ?
C9 N1 Zn1 127.1(3) . 2_646 ?
C10 N1 Zn1 128.1(3) . 2_646 ?
C9 N2 C11 107.5(3) . . ?
C9 N2 C7 125.3(3) . . ?
C11 N2 C7 127.1(3) . . ?
C12 N3 C13 106.0(4) . . ?
C12 N3 Zn1 129.0(3) . . ?
C13 N3 Zn1 124.9(3) . . ?
C12 N4 C14 105.7(4) . . ?
C12 N4 C8 128.5(4) . . ?
C14 N4 C8 125.7(4) . . ?
C15 O1 Zn1 115.1(3) . . ?
C18 O3 Zn1 109.3(3) . 2_556 ?
H1A O1W H1B 121(7) . . ?

loop_
_geom_bond_atom_site_label_1
_geom_bond_atom_site_label_2
_geom_bond_distance
_geom_bond_site_symmetry_2
_geom_bond_publ_flag
Zn1 O1 1.974(3) . ?
Zn1 O3 1.986(3) 2_546 ?
Zn1 N1 2.003(3) 2_656 ?
Zn1 N3 2.018(3) . ?
C1 C6 1.385(6) . ?
C1 C2 1.400(5) . ?
C1 C7 1.504(5) . ?
C2 C3 1.389(6) . ?
C2 C8 1.511(6) . ?
C3 C4 1.372(7) . ?
C3 H3 0.9300 . ?
C4 C5 1.377(7) . ?
C4 H4 0.9300 . ?
C5 C6 1.381(7) . ?
C5 H5 0.9300 . ?
C6 H6 0.9300 . ?
C7 N2 1.489(5) . ?
C7 H7A 0.9700 . ?
C7 H7B 0.9700 . ?
C8 N4 1.463(5) . ?
C8 H8A 0.9700 . ?
C8 H8B 0.9700 . ?
C9 N2 1.333(5) . ?
C9 N1 1.342(5) . ?
C9 H9 0.9300 . ?
C10 C11 1.338(6) . ?
C10 N1 1.365(5) . ?
C10 H10 0.9300 . ?
C11 N2 1.370(5) . ?
C11 H11 0.9300 . ?
C12 N3 1.289(6) . ?
C12 N4 1.358(6) . ?
C12 H12 0.9300 . ?
C13 C14 1.336(6) . ?
C13 N3 1.390(5) . ?
C13 H13 0.9300 . ?
C14 N4 1.370(6) . ?
C14 H14 0.9300 . ?
C15 O2 1.223(5) . ?
C15 O1 1.279(5) . ?
C15 C16 1.516(5) . ?
C16 C17 1.509(5) . ?
C16 H16A 0.9700 . ?
C16 H16B 0.9700 . ?
C17 C17 1.551(7) 3_577 ?
C17 C18 1.552(5) . ?
C17 H17 0.9800 . ?
C18 O4 1.226(5) . ?
C18 O3 1.254(5) . ?
N1 Zn1 2.003(3) 2_646 ?
O3 Zn1 1.986(3) 2_556 ?
O1W H1A 0.90(3) . ?
O1W H1B 0.93(3) . ?
O2W H2B 0.79(3) . ?
O3W H3A 0.81(3) . ?
O4W H4A 0.93(3) . ?

loop_
_geom_hbond_atom_site_label_D
_geom_hbond_atom_site_label_H
_geom_hbond_atom_site_label_A
_geom_hbond_distance_DH
_geom_hbond_distance_HA
_geom_hbond_distance_DA
_geom_hbond_angle_DHA
_geom_hbond_site_symmetry_A
O3W H3A O4W 0.81(3) 1.94(4) 2.689(11) 154(8) .
O1W H1A O4W 0.90(3) 2.44(7) 2.989(10) 119(6) 2_656
O1W H1B O1 0.93(3) 1.95(3) 2.865(5) 167(7) 1_655

loop_
_geom_torsion_atom_site_label_1
_geom_torsion_atom_site_label_2
_geom_torsion_atom_site_label_3
_geom_torsion_atom_site_label_4
_geom_torsion
_geom_torsion_site_symmetry_1
_geom_torsion_site_symmetry_2
_geom_torsion_site_symmetry_3
_geom_torsion_site_symmetry_4
_geom_torsion_publ_flag
C6 C1 C2 C3 -0.5(6) . . . . ?
C7 C1 C2 C3 178.1(4) . . . . ?
C6 C1 C2 C8 179.1(4) . . . . ?
C7 C1 C2 C8 -2.4(7) . . . . ?
C1 C2 C3 C4 0.3(7) . . . . ?
C8 C2 C3 C4 -179.2(5) . . . . ?
C2 C3 C4 C5 0.6(8) . . . . ?
C3 C4 C5 C6 -1.3(9) . . . . ?
C4 C5 C6 C1 1.2(8) . . . . ?
C2 C1 C6 C5 -0.2(7) . . . . ?
C7 C1 C6 C5 -178.9(4) . . . . ?
C6 C1 C7 N2 84.7(5) . . . . ?
C2 C1 C7 N2 -93.9(5) . . . . ?
C3 C2 C8 N4 25.1(7) . . . . ?
C1 C2 C8 N4 -154.5(4) . . . . ?
N1 C10 C11 N2 0.5(5) . . . . ?
N3 C13 C14 N4 0.5(6) . . . . ?
O2 C15 C16 C17 -26.2(5) . . . . ?
O1 C15 C16 C17 152.7(3) . . . . ?
C15 C16 C17 C17 -163.8(4) . . . 3_577 ?
C15 C16 C17 C18 72.6(4) . . . . ?
C16 C17 C18 O4 -139.8(4) . . . . ?
C17 C17 C18 O4 94.8(5) 3_577 . . . ?
C16 C17 C18 O3 43.0(5) . . . . ?
C17 C17 C18 O3 -82.4(5) 3_577 . . . ?
N2 C9 N1 C10 -0.4(4) . . . . ?
N2 C9 N1 Zn1 -179.9(2) . . . 2_646 ?
C11 C10 N1 C9 -0.1(5) . . . . ?
C11 C10 N1 Zn1 179.4(3) . . . 2_646 ?
N1 C9 N2 C11 0.7(4) . . . . ?
N1 C9 N2 C7 -179.2(3) . . . . ?
C10 C11 N2 C9 -0.7(5) . . . . ?
C10 C11 N2 C7 179.1(3) . . . . ?
C1 C7 N2 C9 115.3(4) . . . . ?
C1 C7 N2 C11 -64.5(5) . . . . ?
N4 C12 N3 C13 0.0(5) . . . . ?
N4 C12 N3 Zn1 176.5(3) . . . . ?
C14 C13 N3 C12 -0.3(5) . . . . ?
C14 C13 N3 Zn1 -177.0(3) . . . . ?
O1 Zn1 N3 C12 125.7(4) . . . . ?
O3 Zn1 N3 C12 6.1(4) 2_546 . . . ?
N1 Zn1 N3 C12 -106.3(4) 2_656 . . . ?
O1 Zn1 N3 C13 -58.4(4) . . . . ?
O3 Zn1 N3 C13 -178.1(4) 2_546 . . . ?
N1 Zn1 N3 C13 69.6(4) 2_656 . . . ?
N3 C12 N4 C14 0.3(5) . . . . ?
N3 C12 N4 C8 177.5(4) . . . . ?
C13 C14 N4 C12 -0.5(6) . . . . ?
C13 C14 N4 C8 -177.8(5) . . . . ?
C2 C8 N4 C12 -114.4(5) . . . . ?
C2 C8 N4 C14 62.3(7) . . . . ?
O2 C15 O1 Zn1 15.1(5) . . . . ?
C16 C15 O1 Zn1 -163.8(2) . . . . ?
O3 Zn1 O1 C15 175.8(3) 2_546 . . . ?
N1 Zn1 O1 C15 -52.9(3) 2_656 . . . ?
N3 Zn1 O1 C15 67.8(3) . . . . ?
O4 C18 O3 Zn1 1.0(5) . . . 2_556 ?
C17 C18 O3 Zn1 178.1(2) . . . 2_556 ?
